data_7238344
loop_
_publ_author_name
'Zheng, Yue--Qing'
'Xu, Wei'
'Zhu, Hong-Lin'
'Lin, Jian-Li'
'Zhao, Li'
'Dong, You--Ren'

_publ_section_title
;
 New pyridine-2,4,6-tricarboxylato coordination polymers: Synthesis,
 crystal structures and properties
;
_journal_issue 7
_journal_name_full CrystEngComm
_journal_page_first 2699
_journal_paper_doi 10.1039/c0ce00365d
_journal_volume 13
_journal_year 2011
_chemical_formula_moiety 'C32 H16 Co6 N4 O28'
_chemical_formula_sum 'C16 H8 Co3 N2 O14'
_chemical_formula_weight 629.03
_space_group_IT_number 60
_space_group_name_Hall '-P 2n 2ab'
_space_group_name_H-M_alt 'P b c n'
_symmetry_cell_setting orthorhombic
_symmetry_space_group_name_Hall '-P 2n 2ab'
_symmetry_space_group_name_H-M 'P b c n'
_atom_sites_solution_hydrogens geom
_atom_sites_solution_primary direct
_atom_sites_solution_secondary difmap
_audit_creation_method SHELXL-97
_cell_angle_alpha 90.00
_cell_angle_beta 90.00
_cell_angle_gamma 90.00
_cell_formula_units_Z 4
_cell_length_a 15.9192(6)
_cell_length_b 5.9225(3)
_cell_length_c 18.5992(8)
_cell_measurement_reflns_used 12634
_cell_measurement_temperature 295(2)
_cell_measurement_theta_max 27.5
_cell_measurement_theta_min 3.2
_cell_volume 1753.56(13)
_computing_cell_refinement RAPID-AUTO
_computing_data_collection 'RAPID-AUTO (Rigaku, 1998)'
_computing_data_reduction RAPID-AUTO
_computing_molecular_graphics XP
_computing_publication_material SHELXL-97
_computing_structure_refinement 'SHELXL-97 (Sheldrick, 1997)'
_computing_structure_solution 'SHELXS-97 (Sheldrick, 1990)'
_diffrn_ambient_temperature 295(2)
_diffrn_detector_area_resol_mean 0
_diffrn_measured_fraction_theta_full 0.992
_diffrn_measured_fraction_theta_max 0.992
_diffrn_measurement_device_type 'Rigaku R-AXIS RAPID'
_diffrn_measurement_method '\w scans'
_diffrn_radiation_monochromator graphite
_diffrn_radiation_source 'fine-focus sealed tube'
_diffrn_radiation_type MoK\a
_diffrn_radiation_wavelength 0.71073
_diffrn_reflns_av_R_equivalents 0.0581
_diffrn_reflns_av_sigmaI/netI 0.0617
_diffrn_reflns_limit_h_max 20
_diffrn_reflns_limit_h_min -21
_diffrn_reflns_limit_k_max 7
_diffrn_reflns_limit_k_min -5
_diffrn_reflns_limit_l_max 24
_diffrn_reflns_limit_l_min -24
_diffrn_reflns_number 9413
_diffrn_reflns_theta_full 28.05
_diffrn_reflns_theta_max 28.05
_diffrn_reflns_theta_min 2.19
_diffrn_standards_decay_% 0
_diffrn_standards_interval_count imagen
_diffrn_standards_interval_time 0
_diffrn_standards_number 0
_exptl_absorpt_coefficient_mu 2.900
_exptl_absorpt_correction_T_max 0.503
_exptl_absorpt_correction_T_min 0.417
_exptl_absorpt_correction_type multi-scan
_exptl_absorpt_process_details 'ABSCOR (Higashi, 1995)'
_exptl_crystal_colour purple
_exptl_crystal_density_diffrn 2.383
_exptl_crystal_density_method 'not measured'
_exptl_crystal_description prism
_exptl_crystal_F_000 1244
_exptl_crystal_size_max 0.32
_exptl_crystal_size_mid 0.26
_exptl_crystal_size_min 0.24
_refine_diff_density_max 0.458
_refine_diff_density_min -0.408
_refine_diff_density_rms 0.091
_refine_ls_extinction_method none
_refine_ls_goodness_of_fit_ref 0.886
_refine_ls_hydrogen_treatment constr
_refine_ls_matrix_type full
_refine_ls_number_parameters 159
_refine_ls_number_reflns 2109
_refine_ls_number_restraints 0
_refine_ls_restrained_S_all 0.886
_refine_ls_R_factor_all 0.0396
_refine_ls_R_factor_gt 0.0259
_refine_ls_shift/su_max 0.001
_refine_ls_shift/su_mean 0.000
_refine_ls_structure_factor_coef Fsqd
_refine_ls_weighting_details 'calc w=1/[\s^2^(Fo^2^)+(0.0273P)^2^+0.0000P] where P=(Fo^2^+2Fc^2^)/3'
_refine_ls_weighting_scheme calc
_refine_ls_wR_factor_gt 0.0573
_refine_ls_wR_factor_ref 0.0589
_reflns_number_gt 1466
_reflns_number_total 2109
_reflns_threshold_expression >2\s(I)
_cod_data_source_file c0ce00365d.txt
_cod_data_source_block shx97_2
_cod_depositor_comments
;
The following automatic conversions were performed:

data item '_symmetry_cell_setting' value 'Orthorhombic' was changed
to 'orthorhombic' in accordance with the
/home/saulius/struct/COD-crude-data/automatic-downloads/DataCite-retrospective/RSC/depositions/lib/dictionaries/cif_core.dic
dictionary named 'cif_core.dic' version 2.4.2 last updated on
2011-04-26.

Automatic conversion script
Id: cif_fix_values 6909 2019-04-08 15:41:33Z antanas 
;
_cod_database_code 7238344

loop_
_symmetry_equiv_pos_as_xyz
'x, y, z'
'-x+1/2, -y+1/2, z+1/2'
'-x, y, -z+1/2'
'x+1/2, -y+1/2, -z'
'-x, -y, -z'
'x-1/2, y-1/2, -z-1/2'
'x, -y, z-1/2'
'-x-1/2, y-1/2, z'

loop_
_atom_site_label
_atom_site_type_symbol
_atom_site_fract_x
_atom_site_fract_y
_atom_site_fract_z
_atom_site_U_iso_or_equiv
_atom_site_adp_type
_atom_site_occupancy
_atom_site_symmetry_multiplicity
_atom_site_calc_flag
_atom_site_refinement_flags
Co1 Co 0.0000 0.40570(8) 0.7500 0.01510(12) Uani 1 2 d S
Co2 Co -0.175677(18) 1.08603(6) 0.852580(16) 0.01611(10) Uani 1 1 d .
N N 0.05509(11) 0.4366(3) 0.84715(10) 0.0164(5) Uani 1 1 d .
C1 C 0.11886(13) 0.3012(4) 0.86593(11) 0.0153(5) Uani 1 1 d .
C2 C 0.15946(13) 0.3265(5) 0.93093(11) 0.0187(6) Uani 1 1 d .
H2 H 0.2025 0.2287 0.9441 0.022 Uiso 1 1 calc R
C3 C 0.13499(14) 0.5003(4) 0.97647(11) 0.0166(5) Uani 1 1 d .
C4 C 0.07016(13) 0.6451(4) 0.95538(12) 0.0183(6) Uani 1 1 d .
H4 H 0.0535 0.7642 0.9847 0.022 Uiso 1 1 calc R
C5 C 0.03126(13) 0.6074(4) 0.88994(12) 0.0170(5) Uani 1 1 d .
C6 C 0.14344(14) 0.1385(4) 0.80756(12) 0.0192(6) Uani 1 1 d .
O1 O 0.10719(9) 0.1700(3) 0.74570(8) 0.0195(4) Uani 1 1 d .
O2 O 0.19824(11) -0.0034(3) 0.82043(9) 0.0289(4) Uani 1 1 d .
C7 C 0.17690(14) 0.5358(4) 1.04833(12) 0.0165(5) Uani 1 1 d .
O3 O 0.24979(10) 0.4604(3) 1.05657(8) 0.0214(4) Uani 1 1 d .
O4 O 0.13387(9) 0.6402(3) 1.09435(8) 0.0207(4) Uani 1 1 d .
C8 C -0.04206(13) 0.7379(5) 0.85928(12) 0.0174(5) Uani 1 1 d .
O5 O -0.07287(10) 0.8982(3) 0.89413(8) 0.0226(4) Uani 1 1 d .
O6 O -0.06826(9) 0.6678(3) 0.79900(8) 0.0202(4) Uani 1 1 d .
O7 O -0.22407(9) 0.7841(3) 0.80255(8) 0.0186(4) Uani 1 1 d .
H7A H -0.2227 0.8179 0.7611 0.022 Uiso 1 1 d .
H7B H -0.1822 0.7026 0.7997 0.022 Uiso 1 1 d .

loop_
_atom_site_aniso_label
_atom_site_aniso_U_11
_atom_site_aniso_U_22
_atom_site_aniso_U_33
_atom_site_aniso_U_23
_atom_site_aniso_U_13
_atom_site_aniso_U_12
Co1 0.0128(2) 0.0199(3) 0.0126(2) 0.000 -0.00202(17) 0.000
Co2 0.01420(15) 0.0179(2) 0.01626(17) 0.00010(14) -0.00019(12) -0.00024(14)
N 0.0151(9) 0.0181(14) 0.0160(10) -0.0011(9) -0.0007(7) 0.0036(8)
C1 0.0150(10) 0.0151(15) 0.0157(12) 0.0011(10) 0.0001(9) 0.0017(10)
C2 0.0177(11) 0.0205(16) 0.0180(12) 0.0014(10) -0.0037(9) 0.0056(10)
C3 0.0158(11) 0.0189(15) 0.0151(11) -0.0003(10) -0.0001(9) -0.0012(10)
C4 0.0167(10) 0.0202(16) 0.0179(12) -0.0030(11) 0.0017(10) 0.0027(10)
C5 0.0157(11) 0.0197(16) 0.0157(12) 0.0029(11) 0.0009(9) 0.0010(10)
C6 0.0176(11) 0.0221(17) 0.0180(12) 0.0000(11) -0.0012(10) -0.0015(11)
O1 0.0180(8) 0.0253(11) 0.0152(8) -0.0019(8) -0.0023(7) 0.0055(7)
O2 0.0342(10) 0.0313(12) 0.0213(9) -0.0049(9) -0.0062(8) 0.0181(9)
C7 0.0202(11) 0.0147(15) 0.0147(11) 0.0015(10) -0.0014(10) -0.0028(10)
O3 0.0204(8) 0.0233(12) 0.0203(9) -0.0013(8) -0.0064(8) 0.0047(8)
O4 0.0192(8) 0.0262(12) 0.0167(8) -0.0049(8) 0.0015(7) -0.0030(7)
C8 0.0154(11) 0.0177(16) 0.0190(12) 0.0039(12) 0.0031(9) 0.0008(10)
O5 0.0221(8) 0.0228(12) 0.0228(9) -0.0030(8) -0.0040(7) 0.0088(8)
O6 0.0173(8) 0.0277(12) 0.0157(8) -0.0032(7) -0.0031(7) 0.0071(7)
O7 0.0154(8) 0.0231(12) 0.0174(8) 0.0001(8) 0.0014(6) 0.0000(7)

loop_
_atom_type_symbol
_atom_type_description
_atom_type_scat_dispersion_real
_atom_type_scat_dispersion_imag
_atom_type_scat_source
C C 0.0033 0.0016 'International Tables Vol C Tables 4.2.6.8 and 6.1.1.4'
H H 0.0000 0.0000 'International Tables Vol C Tables 4.2.6.8 and 6.1.1.4'
N N 0.0061 0.0033 'International Tables Vol C Tables 4.2.6.8 and 6.1.1.4'
O O 0.0106 0.0060 'International Tables Vol C Tables 4.2.6.8 and 6.1.1.4'
Co Co 0.3494 0.9721 'International Tables Vol C Tables 4.2.6.8 and 6.1.1.4'

loop_
_geom_angle_atom_site_label_1
_geom_angle_atom_site_label_2
_geom_angle_atom_site_label_3
_geom_angle
_geom_angle_site_symmetry_1
_geom_angle_site_symmetry_3
N Co1 N 169.59(12) 3_556 .
N Co1 O6 76.67(7) 3_556 3_556
N Co1 O6 95.54(7) . 3_556
N Co1 O6 95.54(7) 3_556 .
N Co1 O6 76.67(7) . .
O6 Co1 O6 84.82(10) 3_556 .
N Co1 O1 75.73(7) 3_556 3_556
N Co1 O1 111.18(7) . 3_556
O6 Co1 O1 151.96(6) 3_556 3_556
O6 Co1 O1 92.96(6) . 3_556
N Co1 O1 111.18(7) 3_556 .
N Co1 O1 75.73(7) . .
O6 Co1 O1 92.96(6) 3_556 .
O6 Co1 O1 151.96(6) . .
O1 Co1 O1 101.50(9) 3_556 .
O4 Co2 O3 84.09(6) 5_577 4_467
O4 Co2 O5 89.35(7) 5_577 .
O3 Co2 O5 94.28(6) 4_467 .
O4 Co2 O7 176.06(6) 5_577 .
O3 Co2 O7 92.12(6) 4_467 .
O5 Co2 O7 89.89(6) . .
O4 Co2 O1 93.54(6) 5_577 3_566
O3 Co2 O1 173.03(7) 4_467 3_566
O5 Co2 O1 92.24(6) . 3_566
O7 Co2 O1 90.35(6) . 3_566
O4 Co2 O7 91.02(7) 5_577 8_565
O3 Co2 O7 90.02(6) 4_467 8_565
O5 Co2 O7 175.70(6) . 8_565
O7 Co2 O7 90.03(4) . 8_565
O1 Co2 O7 83.46(6) 3_566 8_565
C1 N C5 120.71(19) . .
C1 N Co1 120.58(16) . .
C5 N Co1 118.48(15) . .
N C1 C2 121.3(2) . .
N C1 C6 113.11(19) . .
C2 C1 C6 125.5(2) . .
C1 C2 C3 118.9(2) . .
C1 C2 H2 120.5 . .
C3 C2 H2 120.5 . .
C2 C3 C4 119.4(2) . .
C2 C3 C7 121.3(2) . .
C4 C3 C7 119.3(2) . .
C5 C4 C3 118.6(2) . .
C5 C4 H4 120.7 . .
C3 C4 H4 120.7 . .
N C5 C4 121.1(2) . .
N C5 C8 112.33(19) . .
C4 C5 C8 126.5(2) . .
O2 C6 O1 125.6(2) . .
O2 C6 C1 118.7(2) . .
O1 C6 C1 115.5(2) . .
C6 O1 Co2 119.06(14) . 3_546
C6 O1 Co1 113.71(14) . .
Co2 O1 Co1 124.07(7) 3_546 .
O3 C7 O4 126.6(2) . .
O3 C7 C3 117.9(2) . .
O4 C7 C3 115.5(2) . .
C7 O3 Co2 132.37(15) . 4_567
C7 O4 Co2 123.32(15) . 5_577
O5 C8 O6 125.4(2) . .
O5 C8 C5 119.7(2) . .
O6 C8 C5 114.9(2) . .
C8 O5 Co2 120.75(14) . .
C8 O6 Co1 117.10(14) . .
Co2 O7 Co2 121.41(7) . 8
Co2 O7 H7A 101.5 . .
Co2 O7 H7A 124.4 8 .
Co2 O7 H7B 102.9 . .
Co2 O7 H7B 107.6 8 .
H7A O7 H7B 93.7 . .

loop_
_geom_bond_atom_site_label_1
_geom_bond_atom_site_label_2
_geom_bond_distance
_geom_bond_site_symmetry_2
Co1 N 2.0168(18) 3_556
Co1 N 2.0168(18) .
Co1 O6 2.1027(17) 3_556
Co1 O6 2.1027(17) .
Co1 O1 2.2059(16) 3_556
Co1 O1 2.2059(16) .
Co2 O4 2.0117(17) 5_577
Co2 O3 2.0830(15) 4_467
Co2 O5 2.1243(16) .
Co2 O7 2.1581(18) .
Co2 O1 2.1857(15) 3_566
Co2 O7 2.1883(16) 8_565
N C1 1.340(3) .
N C5 1.342(3) .
C1 C2 1.379(3) .
C1 C6 1.504(3) .
C2 C3 1.389(3) .
C2 H2 0.9300 .
C3 C4 1.398(3) .
C3 C7 1.509(3) .
C4 C5 1.384(3) .
C4 H4 0.9300 .
C5 C8 1.512(3) .
C6 O2 1.235(3) .
C6 O1 1.301(3) .
O1 Co2 2.1857(15) 3_546
C7 O3 1.253(3) .
C7 O4 1.258(3) .
O3 Co2 2.0830(15) 4_567
O4 Co2 2.0117(17) 5_577
C8 O5 1.250(3) .
C8 O6 1.266(3) .
O7 Co2 2.1883(15) 8
O7 H7A 0.7973 .
O7 H7B 0.8251 .
